data_8102264
loop_
_publ_author_name
'Hui-Lu Wu'
'Rui-Rui Yun'
'Jing-Kun Yuan'
'Jian Ding'
'Yong-Qiang Tian'

_publ_section_title
;
 Crystal structure of
 [cinnamato-[tris(1-methylbenzimidazol-2-ylmethyl)- amine]-zinc(II)]
 perchlorate - dimethylformamide - methanol (1:1:2:0.5),
 [Zn(C27H27N7)(C9H7O2)](ClO4) &#x00B7; 2(CH3)2NCHO &#x00B7; 0.5CH3OH
;
_journal_issue 2
_journal_name_full 'Zeitschrift f\"ur Kristallographie - New Crystal Structures'
_journal_page_first 152
_journal_volume 223
_journal_year 2008
_chemical_formula_moiety 'C42.50 H50 Cl N9 O8.50 Zn'
_chemical_formula_structural '[Zn(C27H27N7)(C9H7O2)](ClO4) ?2(CH3)2NCHO ?0.5CH3OH'
_chemical_formula_sum 'C42.5 H50 Cl N9 O8.5 Zn'
_chemical_formula_weight 923.74
_chemical_melting_point ?
_chemical_name_systematic
; 
[cinnamato-[tris(1-methylbenzimidazol-2-ylmethyl)amine]-zinc(II)]
perchlorate dimethylformamide solvate methanol (1:1:2:0.5)
;
_space_group_IT_number 15
_symmetry_cell_setting monoclinic
_symmetry_space_group_name_Hall '-C 2yc'
_symmetry_space_group_name_H-M 'C 1 2/c 1'
_atom_sites_solution_hydrogens geom
_atom_sites_solution_primary direct
_atom_sites_solution_secondary difmap
_audit_creation_method SHELXL-97
_cell_angle_alpha 90.00
_cell_angle_beta 128.6860(10)
_cell_angle_gamma 90.00
_cell_formula_units_Z 8
_cell_length_a 33.2012(11)
_cell_length_b 15.3991(4)
_cell_length_c 22.3422(7)
_cell_measurement_reflns_used 4566
_cell_measurement_temperature 153(2)
_cell_measurement_theta_max 27.49
_cell_measurement_theta_min 3.05
_cell_volume 8916.5(5)
_computing_cell_refinement 'Rapid Auto Version 3.0 (Rigaku 2004)'
_computing_data_collection 'Rapid Auto Version 3.0 (Rigaku 2004)'
_computing_data_reduction 'Rapid Auto Version 3.0 (Rigaku 2004)'
_computing_molecular_graphics 'SHELXTL 5.1 (Bruker AXS, 2000)'
_computing_publication_material 'SHELXTL 5.1 (Bruker AXS, 2000)'
_computing_structure_refinement 'SHELXL-97 (Sheldrick, 1997)'
_computing_structure_solution 'SHELXS-97 (Sheldrick, 1990)'
_diffrn_ambient_temperature 153(2)
_diffrn_measured_fraction_theta_full 0.998
_diffrn_measured_fraction_theta_max 0.998
_diffrn_measurement_device_type 'Rigaku R-axis Spider'
_diffrn_measurement_method '\w scans'
_diffrn_radiation_monochromator graphite
_diffrn_radiation_source 'Rotating Anode'
_diffrn_radiation_type MoK\a
_diffrn_radiation_wavelength 0.71073
_diffrn_reflns_av_R_equivalents 0.0283
_diffrn_reflns_av_sigmaI/netI 0.0233
_diffrn_reflns_limit_h_max 40
_diffrn_reflns_limit_h_min -40
_diffrn_reflns_limit_k_max 18
_diffrn_reflns_limit_k_min -18
_diffrn_reflns_limit_l_max 27
_diffrn_reflns_limit_l_min -27
_diffrn_reflns_number 36113
_diffrn_reflns_theta_full 25.50
_diffrn_reflns_theta_max 25.50
_diffrn_reflns_theta_min 3.04
_diffrn_standards_decay_% 0
_diffrn_standards_interval_count 0
_diffrn_standards_interval_time 0
_diffrn_standards_number 0
_exptl_absorpt_coefficient_mu 0.674
_exptl_absorpt_correction_T_max 0.8286
_exptl_absorpt_correction_T_min 0.8132
_exptl_absorpt_correction_type empirical
_exptl_absorpt_process_details
;
Higashi, T. (1995). Program for 
Absorption Correction. Rigaku Corporation, Tokyo, Japan.
;
_exptl_crystal_colour colorless
_exptl_crystal_density_diffrn 1.376
_exptl_crystal_density_method 'not measured'
_exptl_crystal_description block
_exptl_crystal_F_000 3864
_exptl_crystal_size_max 0.32
_exptl_crystal_size_mid 0.31
_exptl_crystal_size_min 0.29
_refine_diff_density_max 0.643
_refine_diff_density_min -0.764
_refine_diff_density_rms 0.069
_refine_ls_extinction_method none
_refine_ls_goodness_of_fit_ref 1.100
_refine_ls_hydrogen_treatment constr
_refine_ls_matrix_type full
_refine_ls_number_parameters 634
_refine_ls_number_reflns 8293
_refine_ls_number_restraints 22
_refine_ls_restrained_S_all 1.103
_refine_ls_R_factor_all 0.0649
_refine_ls_R_factor_gt 0.0542
_refine_ls_shift/su_max 0.002
_refine_ls_shift/su_mean 0.000
_refine_ls_structure_factor_coef Fsqd
_refine_ls_weighting_details 'calc w=1/[\s^2^(Fo^2^)+(0.0997P)^2^+10.9168P] where P=(Fo^2^+2Fc^2^)/3'
_refine_ls_weighting_scheme calc
_refine_ls_wR_factor_gt 0.1612
_refine_ls_wR_factor_ref 0.1702
_reflns_number_gt 6733
_reflns_number_total 8293
_reflns_threshold_expression >2sigma(I)
_cod_data_source_file 1267-2228.cff
_cod_data_source_block g0339
_cod_depositor_comments
;
The following automatic conversions were performed:
'_symmetry_cell_setting' value 'Monoclinic' changed to 'monoclinic'
according to '/home/saulius/struct/CIF-dictionaries/cif_core.dic'
dictionary named 'cif_core.dic' version 2.4.1 from
2010-06-29.

'_exptl_absorpt_correction_type' value 'Empirical' changed to
'empirical' according to
'/home/saulius/struct/CIF-dictionaries/cif_core.dic' dictionary named
'cif_core.dic' version 2.4.1 from 2010-06-29.

Automatic conversion script
Id: cif_fix_enum 1555 2011-01-17 13:19:09Z saulius 

The following automatic conversions were performed:

'_chemical_melting_point' value 'not measured' was changed to '?' -
the value is undefined or not given.

Automatic conversion script
Id: cif_fix_values 1569 2011-02-09 13:29:24Z adriana 
;
_cod_original_sg_symbol_H-M C2/c
_cod_original_formula_sum 'C42.50 H50 Cl N9 O8.50 Zn'
_cod_database_code 8102264

loop_
_symmetry_equiv_pos_as_xyz
'x, y, z'
'-x, y, -z+1/2'
'x+1/2, y+1/2, z'
'-x+1/2, y+1/2, -z+1/2'
'-x, -y, -z'
'x, -y, z-1/2'
'-x+1/2, -y+1/2, -z'
'x+1/2, -y+1/2, z-1/2'

loop_
_atom_site_label
_atom_site_type_symbol
_atom_site_fract_x
_atom_site_fract_y
_atom_site_fract_z
_atom_site_U_iso_or_equiv
_atom_site_adp_type
_atom_site_occupancy
_atom_site_symmetry_multiplicity
_atom_site_calc_flag
_atom_site_refinement_flags
_atom_site_disorder_assembly
_atom_site_disorder_group
Zn Zn 0.081816(12) 0.749891(18) 0.060982(18) 0.03560(14) Uani 1 1 d . . .
Cl Cl 0.09889(3) 0.25872(5) 0.28096(4) 0.0516(2) Uani 1 1 d . . .
O1 O 0.09345(9) 0.71440(14) 0.15548(13) 0.0515(5) Uani 1 1 d . A .
O2 O 0.08871(13) 0.8418(2) 0.19531(19) 0.1048(13) Uani 1 1 d . A .
O3 O 0.0910(3) 0.3474(2) 0.2852(3) 0.190(3) Uani 1 1 d . . .
O4 O 0.14860(13) 0.2325(4) 0.3421(2) 0.158(3) Uani 1 1 d . . .
O5 O 0.06442(11) 0.2127(2) 0.28597(17) 0.0813(9) Uani 1 1 d . . .
O6 O 0.08797(11) 0.24107(15) 0.20927(14) 0.0579(6) Uani 1 1 d . . .
O7 O 0.0000 0.8397(7) 0.2500 0.183(3) Uani 1 2 d S . .
O8 O 0.1433(2) 0.9756(3) -0.0455(3) 0.1419(18) Uani 1 1 d D . .
O9 O 0.2187(2) 0.6311(3) 0.1153(4) 0.163(3) Uani 1 1 d D . .
N1 N 0.07106(9) 0.62482(14) 0.01993(13) 0.0363(5) Uani 1 1 d . . .
N2 N 0.03740(9) 0.53054(15) -0.07580(14) 0.0410(6) Uani 1 1 d . . .
N3 N 0.01994(9) 0.82788(14) -0.01044(13) 0.0402(5) Uani 1 1 d . . .
N4 N -0.02291(10) 0.92382(15) -0.10565(14) 0.0479(6) Uani 1 1 d . . .
N5 N 0.14780(8) 0.81098(15) 0.09373(13) 0.0383(5) Uani 1 1 d . . .
N6 N 0.20835(10) 0.83202(18) 0.08120(16) 0.0495(6) Uani 1 1 d . . .
N7 N 0.07380(10) 0.76059(15) -0.05500(15) 0.0409(6) Uani 1 1 d . . .
N8 N 0.1877(2) 1.0637(5) -0.0644(5) 0.169(4) Uani 1 1 d D . .
N9 N 0.26172(19) 0.6574(3) 0.2405(4) 0.1190(19) Uani 1 1 d D . .
C1 C 0.04286(12) 0.68616(19) -0.10322(16) 0.0442(7) Uani 1 1 d . . .
H1A H 0.0534 0.6680 -0.1341 0.053 Uiso 1 1 calc R . .
H1B H 0.0059 0.7021 -0.1386 0.053 Uiso 1 1 calc R . .
C2 C 0.05137(10) 0.61386(17) -0.05213(16) 0.0377(6) Uani 1 1 d . . .
C3 C 0.01352(14) 0.4966(2) -0.15217(19) 0.0544(8) Uani 1 1 d . . .
H3A H -0.0072 0.5422 -0.1903 0.065 Uiso 1 1 calc R . .
H3B H -0.0088 0.4473 -0.1626 0.065 Uiso 1 1 calc R . .
H3C H 0.0404 0.4773 -0.1550 0.065 Uiso 1 1 calc R . .
C4 C 0.04915(10) 0.48357(18) -0.01382(17) 0.0404(6) Uani 1 1 d . . .
C5 C 0.04301(12) 0.39584(19) -0.0051(2) 0.0481(7) Uani 1 1 d . . .
H5 H 0.0282 0.3559 -0.0463 0.058 Uiso 1 1 calc R . .
C6 C 0.05940(12) 0.37022(19) 0.0656(2) 0.0498(8) Uani 1 1 d . . .
H6 H 0.0564 0.3108 0.0738 0.060 Uiso 1 1 calc R . .
C7 C 0.08038(12) 0.42863(19) 0.12581(19) 0.0471(7) Uani 1 1 d . . .
H7 H 0.0908 0.4085 0.1738 0.057 Uiso 1 1 calc R . .
C8 C 0.08639(11) 0.51578(18) 0.11724(17) 0.0421(7) Uani 1 1 d . . .
H8 H 0.1009 0.5556 0.1585 0.051 Uiso 1 1 calc R . .
C9 C 0.07039(10) 0.54248(17) 0.04614(16) 0.0366(6) Uani 1 1 d . . .
C10 C 0.04812(12) 0.84373(19) -0.08976(18) 0.0468(7) Uani 1 1 d . . .
H10A H 0.0269 0.8401 -0.1462 0.056 Uiso 1 1 calc R . .
H10B H 0.0742 0.8900 -0.0712 0.056 Uiso 1 1 calc R . .
C11 C 0.01502(11) 0.86443(17) -0.06866(17) 0.0438(7) Uani 1 1 d . . .
C12 C -0.03957(16) 0.9721(2) -0.17375(19) 0.0649(10) Uani 1 1 d . . .
H12A H -0.0093 0.9908 -0.1685 0.078 Uiso 1 1 calc R . .
H12B H -0.0593 1.0232 -0.1795 0.078 Uiso 1 1 calc R . .
H12C H -0.0613 0.9349 -0.2190 0.078 Uiso 1 1 calc R . .
C13 C -0.04477(12) 0.92617(18) -0.06976(18) 0.0504(8) Uani 1 1 d . . .
C14 C -0.08472(13) 0.9761(2) -0.0839(2) 0.0589(9) Uani 1 1 d . . .
H14 H -0.1022 1.0182 -0.1238 0.071 Uiso 1 1 calc R . .
C15 C -0.09740(13) 0.9612(2) -0.0371(2) 0.0658(11) Uani 1 1 d . . .
H15 H -0.1248 0.9938 -0.0454 0.079 Uiso 1 1 calc R . .
C16 C -0.07152(13) 0.8995(2) 0.0231(2) 0.0592(9) Uani 1 1 d . . .
H16 H -0.0820 0.8912 0.0537 0.071 Uiso 1 1 calc R . .
C17 C -0.03092(12) 0.8512(2) 0.0377(2) 0.0502(8) Uani 1 1 d . . .
H17 H -0.0129 0.8100 0.0782 0.060 Uiso 1 1 calc R . .
C18 C -0.01792(11) 0.86573(17) -0.00968(17) 0.0427(7) Uani 1 1 d . . .
C19 C 0.12696(13) 0.7580(2) -0.02722(19) 0.0467(7) Uani 1 1 d . . .
H19A H 0.1295 0.7884 -0.0637 0.056 Uiso 1 1 calc R . .
H19B H 0.1380 0.6970 -0.0228 0.056 Uiso 1 1 calc R . .
C20 C 0.16093(11) 0.80108(18) 0.04930(17) 0.0410(6) Uani 1 1 d . . .
C21 C 0.23534(14) 0.8289(3) 0.0490(2) 0.0706(11) Uani 1 1 d . . .
H21A H 0.2113 0.8107 -0.0048 0.085 Uiso 1 1 calc R . .
H21B H 0.2639 0.7874 0.0780 0.085 Uiso 1 1 calc R . .
H21C H 0.2490 0.8867 0.0521 0.085 Uiso 1 1 calc R . .
C22 C 0.22834(12) 0.8630(2) 0.1532(2) 0.0510(8) Uani 1 1 d . . .
C23 C 0.27610(15) 0.8995(3) 0.2114(3) 0.0774(12) Uani 1 1 d . . .
H23 H 0.3023 0.9068 0.2064 0.093 Uiso 1 1 calc R . .
C24 C 0.28317(16) 0.9243(4) 0.2763(3) 0.0928(16) Uani 1 1 d . . .
H24 H 0.3153 0.9488 0.3177 0.111 Uiso 1 1 calc R . .
C25 C 0.24472(16) 0.9145(3) 0.2832(2) 0.0787(13) Uani 1 1 d . . .
H25 H 0.2510 0.9342 0.3287 0.094 Uiso 1 1 calc R . .
C26 C 0.19724(13) 0.8770(2) 0.22596(18) 0.0539(8) Uani 1 1 d . . .
H26 H 0.1713 0.8698 0.2315 0.065 Uiso 1 1 calc R . .
C27 C 0.18996(11) 0.85088(18) 0.16075(17) 0.0439(7) Uani 1 1 d . . .
C28 C 0.09524(14) 0.7622(3) 0.2025(2) 0.0593(9) Uani 1 1 d D . .
C29 C 0.1075(2) 0.7377(3) 0.2761(3) 0.0524(16) Uiso 0.679(11) 1 d PD A 1
H29 H 0.1073 0.7796 0.3071 0.063 Uiso 0.679(11) 1 calc PR A 1
C30 C 0.1188(2) 0.6556(3) 0.2975(3) 0.0576(18) Uani 0.679(11) 1 d PD A 1
H30 H 0.1194 0.6164 0.2653 0.069 Uiso 0.679(11) 1 calc PR A 1
C29' C 0.1095(6) 0.6926(6) 0.2589(6) 0.087(6) Uani 0.321(11) 1 d PD A 2
H29' H 0.1160 0.6369 0.2482 0.105 Uiso 0.321(11) 1 calc PR A 2
C30' C 0.1141(4) 0.6989(5) 0.3218(5) 0.051(3) Uani 0.321(11) 1 d PD A 2
H30' H 0.1071 0.7516 0.3358 0.062 Uiso 0.321(11) 1 calc PR A 2
C31 C 0.13051(17) 0.6206(3) 0.3690(2) 0.0801(13) Uani 1 1 d D . .
C32 C 0.13276(19) 0.6624(4) 0.4256(4) 0.1028(19) Uani 1 1 d . A .
H32 H 0.1250 0.7227 0.4197 0.123 Uiso 1 1 calc R . .
C33 C 0.1459(2) 0.6207(5) 0.4911(4) 0.106(2) Uani 1 1 d . . .
H33 H 0.1461 0.6518 0.5280 0.128 Uiso 1 1 calc R A .
C34 C 0.15890(17) 0.5310(4) 0.5018(2) 0.0829(15) Uani 1 1 d . A .
H34 H 0.1688 0.5009 0.5462 0.100 Uiso 1 1 calc R . .
C35 C 0.15665(16) 0.4906(3) 0.4463(2) 0.0698(11) Uani 1 1 d . . .
H35 H 0.1649 0.4306 0.4513 0.084 Uiso 1 1 calc R A .
C36 C 0.14246(17) 0.5353(3) 0.3823(2) 0.0723(11) Uani 1 1 d . A .
H36 H 0.1410 0.5036 0.3445 0.087 Uiso 1 1 calc R . .
C37 C 0.0444(3) 0.8836(4) 0.2787(5) 0.0599(19) Uani 0.50 1 d P . .
H37A H 0.0401 0.9450 0.2852 0.072 Uiso 0.50 1 calc PR . .
H37B H 0.0521 0.8785 0.2430 0.072 Uiso 0.50 1 calc PR . .
H37C H 0.0729 0.8589 0.3284 0.072 Uiso 0.50 1 calc PR . .
C38 C 0.1716(9) 1.0044(12) -0.1264(9) 0.287(16) Uani 0.677(7) 1 d PD B 1
H38A H 0.2021 0.9780 -0.1165 0.344 Uiso 0.677(7) 1 calc PR B 1
H38B H 0.1521 1.0364 -0.1749 0.344 Uiso 0.677(7) 1 calc PR B 1
H38C H 0.1498 0.9587 -0.1295 0.344 Uiso 0.677(7) 1 calc PR B 1
C39 C 0.2155(5) 1.1032(9) 0.0108(7) 0.231(11) Uani 0.677(7) 1 d PD B 1
H39A H 0.1956 1.0963 0.0293 0.277 Uiso 0.677(7) 1 calc PR B 1
H39B H 0.2205 1.1652 0.0073 0.277 Uiso 0.677(7) 1 calc PR B 1
H39C H 0.2491 1.0750 0.0465 0.277 Uiso 0.677(7) 1 calc PR B 1
C40 C 0.1523(3) 1.0017(6) -0.0876(5) 0.128(4) Uani 0.677(7) 1 d PD B 1
H40 H 0.1339 0.9779 -0.1376 0.153 Uiso 0.677(7) 1 calc PR B 1
C38' C 0.1982(13) 1.073(4) -0.1180(17) 0.31(4) Uani 0.323(7) 1 d PD B 2
H38D H 0.1821 1.1258 -0.1480 0.372 Uiso 0.323(7) 1 calc PR B 2
H38E H 0.1841 1.0224 -0.1526 0.372 Uiso 0.323(7) 1 calc PR B 2
H38F H 0.2356 1.0754 -0.0897 0.372 Uiso 0.323(7) 1 calc PR B 2
C39' C 0.2164(8) 1.1366(9) -0.0613(16) 0.119(10) Uani 0.323(7) 1 d PD B 2
H39D H 0.2277 1.1738 -0.0177 0.143 Uiso 0.323(7) 1 calc PR B 2
H39E H 0.1943 1.1701 -0.1089 0.143 Uiso 0.323(7) 1 calc PR B 2
H39F H 0.2466 1.1153 -0.0552 0.143 Uiso 0.323(7) 1 calc PR B 2
C40' C 0.1735(6) 1.0360(9) -0.0233(8) 0.128(4) Uani 0.323(7) 1 d PD B 2
H40' H 0.1870 1.0637 0.0238 0.153 Uiso 0.323(7) 1 calc PR B 2
C41 C 0.2123(5) 0.6400(9) 0.2221(15) 0.194(11) Uani 0.570(9) 1 d PD C .
H41A H 0.2022 0.6896 0.2375 0.233 Uiso 0.570(9) 1 calc PR . .
H41B H 0.2149 0.5879 0.2496 0.233 Uiso 0.570(9) 1 calc PR . .
H41C H 0.1864 0.6306 0.1668 0.233 Uiso 0.570(9) 1 calc PR . .
C42 C 0.3100(4) 0.6941(7) 0.3061(6) 0.133(5) Uani 0.570(9) 1 d PD C .
H42A H 0.3343 0.6979 0.2951 0.159 Uiso 0.570(9) 1 calc PR . .
H42B H 0.3245 0.6570 0.3510 0.159 Uiso 0.570(9) 1 calc PR . .
H42C H 0.3037 0.7524 0.3164 0.159 Uiso 0.570(9) 1 calc PR . .
C43 C 0.2586(3) 0.6530(6) 0.1777(3) 0.130(5) Uani 0.570(9) 1 d PD C .
H43 H 0.2881 0.6672 0.1817 0.156 Uiso 0.570(9) 1 calc PR . .
C41' C 0.2560(10) 0.6539(12) 0.2998(11) 0.174(11) Uani 0.430(9) 1 d PD C 2
H41D H 0.2437 0.7102 0.3030 0.208 Uiso 0.430(9) 1 calc PR C 2
H41E H 0.2894 0.6406 0.3491 0.208 Uiso 0.430(9) 1 calc PR C 2
H41F H 0.2310 0.6087 0.2871 0.208 Uiso 0.430(9) 1 calc PR C 2
C42' C 0.3127(4) 0.6571(15) 0.2615(14) 0.143(8) Uani 0.430(9) 1 d PD C 2
H42D H 0.3300 0.6022 0.2869 0.172 Uiso 0.430(9) 1 calc PR C 2
H42E H 0.3328 0.7055 0.2965 0.172 Uiso 0.430(9) 1 calc PR C 2
H42F H 0.3097 0.6635 0.2152 0.172 Uiso 0.430(9) 1 calc PR C 2
C43' C 0.2187(3) 0.6380(9) 0.1699(4) 0.130(5) Uani 0.430(9) 1 d PD C 2
H43' H 0.1873 0.6295 0.1620 0.156 Uiso 0.430(9) 1 calc PR C 2

loop_
_atom_site_aniso_label
_atom_site_aniso_U_11
_atom_site_aniso_U_22
_atom_site_aniso_U_33
_atom_site_aniso_U_23
_atom_site_aniso_U_13
_atom_site_aniso_U_12
Zn 0.0313(2) 0.0276(2) 0.0376(2) -0.00147(12) 0.01652(17) -0.00127(11)
Cl 0.0501(5) 0.0543(5) 0.0355(4) -0.0068(3) 0.0195(4) -0.0127(3)
O1 0.0655(15) 0.0378(11) 0.0493(12) 0.0005(10) 0.0350(12) 0.0001(10)
O2 0.076(2) 0.093(2) 0.087(2) -0.0397(19) 0.0228(17) 0.0307(18)
O3 0.430(10) 0.051(2) 0.142(4) -0.026(2) 0.205(6) -0.024(3)
O4 0.0408(18) 0.362(8) 0.0497(18) 0.019(3) 0.0176(16) 0.009(3)
O5 0.0624(17) 0.118(2) 0.0671(17) -0.0224(18) 0.0422(15) -0.0256(17)
O6 0.0675(17) 0.0573(14) 0.0445(13) -0.0058(10) 0.0329(13) -0.0053(11)
O7 0.164(8) 0.213(9) 0.184(8) 0.000 0.115(7) 0.000
O8 0.157(4) 0.117(3) 0.204(5) -0.020(3) 0.138(4) -0.033(3)
O9 0.118(4) 0.085(3) 0.166(5) 0.021(3) 0.030(4) 0.020(3)
N1 0.0321(12) 0.0302(11) 0.0387(12) -0.0025(9) 0.0183(10) -0.0029(9)
N2 0.0354(13) 0.0346(12) 0.0429(13) -0.0083(10) 0.0196(11) -0.0045(9)
N3 0.0331(12) 0.0294(11) 0.0417(13) -0.0018(10) 0.0154(10) -0.0005(9)
N4 0.0472(15) 0.0275(12) 0.0423(13) -0.0029(10) 0.0150(12) -0.0002(10)
N5 0.0310(12) 0.0333(12) 0.0374(12) -0.0055(10) 0.0149(10) -0.0041(9)
N6 0.0355(13) 0.0520(15) 0.0558(15) -0.0085(13) 0.0259(12) -0.0052(11)
N7 0.0365(13) 0.0348(12) 0.0382(13) -0.0028(10) 0.0169(11) -0.0052(9)
N8 0.060(3) 0.173(7) 0.219(9) 0.120(7) 0.060(4) 0.025(4)
N9 0.083(3) 0.100(3) 0.154(5) 0.047(4) 0.064(4) 0.038(3)
C1 0.0431(16) 0.0378(15) 0.0370(14) -0.0070(12) 0.0178(13) -0.0087(12)
C2 0.0300(13) 0.0317(13) 0.0421(15) -0.0056(12) 0.0181(12) -0.0032(11)
C3 0.057(2) 0.0432(17) 0.0510(18) -0.0154(14) 0.0275(16) -0.0077(14)
C4 0.0302(14) 0.0362(14) 0.0470(16) -0.0053(12) 0.0204(13) -0.0032(11)
C5 0.0426(17) 0.0304(14) 0.062(2) -0.0097(14) 0.0281(15) -0.0064(12)
C6 0.0413(17) 0.0294(14) 0.072(2) 0.0014(14) 0.0318(16) -0.0024(12)
C7 0.0391(16) 0.0376(15) 0.0555(18) 0.0052(14) 0.0251(15) 0.0009(12)
C8 0.0372(15) 0.0332(14) 0.0459(16) 0.0002(12) 0.0211(13) -0.0006(11)
C9 0.0283(13) 0.0291(13) 0.0462(15) -0.0018(11) 0.0203(12) -0.0011(10)
C10 0.0461(17) 0.0347(15) 0.0445(16) 0.0044(12) 0.0210(14) -0.0048(12)
C11 0.0391(16) 0.0252(13) 0.0419(15) -0.0025(12) 0.0131(13) -0.0058(11)
C12 0.074(2) 0.0339(16) 0.0476(18) 0.0031(14) 0.0192(18) 0.0037(15)
C13 0.0379(16) 0.0258(13) 0.0484(17) -0.0103(12) 0.0079(14) -0.0024(11)
C14 0.0488(19) 0.0401(17) 0.057(2) -0.0118(15) 0.0181(17) 0.0056(14)
C15 0.0402(18) 0.0420(18) 0.076(2) -0.0223(17) 0.0173(18) 0.0078(14)
C16 0.0476(19) 0.0453(18) 0.073(2) -0.0220(17) 0.0317(18) -0.0042(15)
C17 0.0379(16) 0.0347(15) 0.0599(19) -0.0100(14) 0.0218(15) -0.0019(12)
C18 0.0338(15) 0.0276(13) 0.0474(16) -0.0089(12) 0.0159(13) -0.0034(11)
C19 0.0409(17) 0.0499(18) 0.0465(18) -0.0062(13) 0.0259(15) -0.0082(13)
C20 0.0336(15) 0.0356(14) 0.0443(15) -0.0032(12) 0.0197(13) -0.0031(11)
C21 0.044(2) 0.094(3) 0.078(3) -0.013(2) 0.041(2) -0.0062(19)
C22 0.0348(16) 0.0469(17) 0.0561(19) -0.0099(15) 0.0210(15) -0.0056(13)
C23 0.0384(19) 0.092(3) 0.080(3) -0.025(2) 0.0261(19) -0.0210(19)
C24 0.046(2) 0.120(4) 0.072(3) -0.044(3) 0.018(2) -0.034(2)
C25 0.055(2) 0.095(3) 0.058(2) -0.034(2) 0.0224(19) -0.021(2)
C26 0.0410(17) 0.0535(19) 0.0475(17) -0.0126(15) 0.0181(15) -0.0060(14)
C27 0.0328(15) 0.0348(14) 0.0458(16) -0.0065(12) 0.0157(13) -0.0010(11)
C28 0.0360(18) 0.080(3) 0.053(2) -0.0017(19) 0.0233(16) -0.0019(16)
C30 0.063(4) 0.048(3) 0.073(4) -0.029(3) 0.048(4) -0.018(3)
C29' 0.060(9) 0.115(17) 0.068(10) -0.036(10) 0.031(9) -0.013(9)
C30' 0.045(6) 0.036(6) 0.068(7) 0.000(5) 0.033(5) 0.004(4)
C31 0.071(3) 0.072(3) 0.080(3) 0.003(2) 0.038(2) -0.025(2)
C32 0.065(3) 0.078(3) 0.136(5) 0.010(3) 0.048(3) -0.018(2)
C33 0.074(3) 0.141(5) 0.117(4) -0.070(4) 0.066(3) -0.049(3)
C34 0.062(3) 0.128(4) 0.049(2) -0.009(2) 0.0300(19) -0.040(3)
C35 0.064(2) 0.076(3) 0.062(2) 0.003(2) 0.035(2) -0.021(2)
C36 0.076(3) 0.084(3) 0.055(2) 0.000(2) 0.040(2) -0.025(2)
C37 0.089(6) 0.042(3) 0.084(5) -0.009(3) 0.071(5) -0.008(3)
C38 0.29(3) 0.25(2) 0.141(15) 0.031(14) 0.049(16) -0.11(2)
C39 0.103(10) 0.183(15) 0.39(3) 0.136(18) 0.147(15) 0.075(10)
C40 0.102(7) 0.184(10) 0.145(9) 0.060(8) 0.100(8) 0.041(7)
C38' 0.15(3) 0.61(9) 0.27(4) 0.35(6) 0.18(3) 0.20(4)
C39' 0.109(16) 0.089(11) 0.22(3) 0.062(14) 0.13(2) 0.032(10)
C40' 0.102(7) 0.184(10) 0.145(9) 0.060(8) 0.100(8) 0.041(7)
C41 0.118(11) 0.085(9) 0.37(3) 0.090(14) 0.151(16) 0.038(8)
C42 0.079(7) 0.129(11) 0.180(13) 0.076(10) 0.076(9) 0.044(7)
C43 0.047(4) 0.059(4) 0.200(12) 0.031(6) 0.036(6) 0.018(3)
C41' 0.20(2) 0.103(12) 0.33(3) 0.019(18) 0.23(3) -0.005(15)
C42' 0.092(11) 0.149(17) 0.20(2) 0.073(15) 0.098(13) 0.044(10)
C43' 0.047(4) 0.059(4) 0.200(12) 0.031(6) 0.036(6) 0.018(3)

loop_
_atom_type_symbol
_atom_type_description
_atom_type_scat_dispersion_real
_atom_type_scat_dispersion_imag
_atom_type_scat_source
C C 0.0033 0.0016 'International Tables Vol C Tables 4.2.6.8 and 6.1.1.4'
H H 0.0000 0.0000 'International Tables Vol C Tables 4.2.6.8 and 6.1.1.4'
N N 0.0061 0.0033 'International Tables Vol C Tables 4.2.6.8 and 6.1.1.4'
O O 0.0106 0.0060 'International Tables Vol C Tables 4.2.6.8 and 6.1.1.4'
Cl Cl 0.1484 0.1585 'International Tables Vol C Tables 4.2.6.8 and 6.1.1.4'
Zn Zn 0.2839 1.4301 'International Tables Vol C Tables 4.2.6.8 and 6.1.1.4'

loop_
_geom_angle_atom_site_label_1
_geom_angle_atom_site_label_2
_geom_angle_atom_site_label_3
_geom_angle
_geom_angle_site_symmetry_1
_geom_angle_site_symmetry_3
_geom_angle_publ_flag
O1 Zn N3 115.53(10) . . ?
O1 Zn N5 107.11(10) . . ?
N3 Zn N5 109.85(9) . . ?
O1 Zn N1 94.63(9) . . ?
N3 Zn N1 113.19(9) . . ?
N5 Zn N1 115.79(9) . . ?
O1 Zn N7 167.08(9) . . ?
N3 Zn N7 74.92(9) . . ?
N5 Zn N7 74.41(9) . . ?
N1 Zn N7 73.59(8) . . ?
O4 Cl O3 111.9(4) . . ?
O4 Cl O5 107.5(3) . . ?
O3 Cl O5 106.8(3) . . ?
O4 Cl O6 111.0(2) . . ?
O3 Cl O6 109.42(19) . . ?
O5 Cl O6 110.09(16) . . ?
C28 O1 Zn 127.6(2) . . ?
C37 O7 C37 120.5(10) . 2 ?
C40 O8 C40' 61.8(7) . . ?
C43' O9 C43 61.1(9) . . ?
C2 N1 C9 105.6(2) . . ?
C2 N1 Zn 118.59(18) . . ?
C9 N1 Zn 134.49(19) . . ?
C2 N2 C4 106.9(2) . . ?
C2 N2 C3 126.9(3) . . ?
C4 N2 C3 126.2(2) . . ?
C11 N3 C18 105.9(2) . . ?
C11 N3 Zn 117.7(2) . . ?
C18 N3 Zn 135.7(2) . . ?
C11 N4 C13 107.0(3) . . ?
C11 N4 C12 126.0(3) . . ?
C13 N4 C12 126.9(3) . . ?
C20 N5 C27 106.0(2) . . ?
C20 N5 Zn 117.38(18) . . ?
C27 N5 Zn 135.5(2) . . ?
C20 N6 C22 106.8(3) . . ?
C20 N6 C21 127.1(3) . . ?
C22 N6 C21 126.0(3) . . ?
C19 N7 C10 113.5(2) . . ?
C19 N7 C1 113.4(2) . . ?
C10 N7 C1 112.7(2) . . ?
C19 N7 Zn 104.25(19) . . ?
C10 N7 Zn 105.28(19) . . ?
C1 N7 Zn 106.82(18) . . ?
C40' N8 C40 55.9(6) . . ?
C40' N8 C39' 136.1(13) . . ?
C40 N8 C39' 164.3(13) . . ?
C40' N8 C38' 166(3) . . ?
C40 N8 C38' 111(2) . . ?
C39' N8 C38' 58(2) . . ?
C40' N8 C39 65.3(8) . . ?
C40 N8 C39 121.1(9) . . ?
C39' N8 C39 72.3(13) . . ?
C38' N8 C39 128(2) . . ?
C40' N8 C38 112.1(12) . . ?
C40 N8 C38 58.2(11) . . ?
C39' N8 C38 111.8(15) . . ?
C38' N8 C38 54(2) . . ?
C39 N8 C38 162.8(11) . . ?
C43' N9 C43 55.3(8) . . ?
C43' N9 C41 55.9(10) . . ?
C43 N9 C41 111.2(13) . . ?
C43' N9 C42' 123.4(13) . . ?
C43 N9 C42' 69.4(11) . . ?
C41 N9 C42' 169.1(10) . . ?
C43' N9 C42 165.2(9) . . ?
C43 N9 C42 113.0(8) . . ?
C41 N9 C42 134.5(14) . . ?
C42' N9 C42 48.9(10) . . ?
C43' N9 C41' 114.5(10) . . ?
C43 N9 C41' 169.5(11) . . ?
C41 N9 C41' 58.7(11) . . ?
C42' N9 C41' 119.9(14) . . ?
C42 N9 C41' 77.5(11) . . ?
N7 C1 C2 108.1(2) . . ?
N7 C1 H1A 110.1 . . ?
C2 C1 H1A 110.1 . . ?
N7 C1 H1B 110.1 . . ?
C2 C1 H1B 110.1 . . ?
H1A C1 H1B 108.4 . . ?
N1 C2 N2 112.7(3) . . ?
N1 C2 C1 123.6(2) . . ?
N2 C2 C1 123.7(3) . . ?
N2 C3 H3A 109.5 . . ?
N2 C3 H3B 109.5 . . ?
H3A C3 H3B 109.5 . . ?
N2 C3 H3C 109.5 . . ?
H3A C3 H3C 109.5 . . ?
H3B C3 H3C 109.5 . . ?
N2 C4 C9 106.2(2) . . ?
N2 C4 C5 132.0(3) . . ?
C9 C4 C5 121.8(3) . . ?
C6 C5 C4 116.9(3) . . ?
C6 C5 H5 121.6 . . ?
C4 C5 H5 121.6 . . ?
C5 C6 C7 121.9(3) . . ?
C5 C6 H6 119.1 . . ?
C7 C6 H6 119.1 . . ?
C8 C7 C6 121.4(3) . . ?
C8 C7 H7 119.3 . . ?
C6 C7 H7 119.3 . . ?
C9 C8 C7 117.4(3) . . ?
C9 C8 H8 121.3 . . ?
C7 C8 H8 121.3 . . ?
C8 C9 C4 120.7(3) . . ?
C8 C9 N1 130.7(3) . . ?
C4 C9 N1 108.6(2) . . ?
N7 C10 C11 108.8(3) . . ?
N7 C10 H10A 109.9 . . ?
C11 C10 H10A 109.9 . . ?
N7 C10 H10B 109.9 . . ?
C11 C10 H10B 109.9 . . ?
H10A C10 H10B 108.3 . . ?
N3 C11 N4 112.6(3) . . ?
N3 C11 C10 124.0(3) . . ?
N4 C11 C10 123.3(3) . . ?
N4 C12 H12A 109.5 . . ?
N4 C12 H12B 109.5 . . ?
H12A C12 H12B 109.5 . . ?
N4 C12 H12C 109.5 . . ?
H12A C12 H12C 109.5 . . ?
H12B C12 H12C 109.5 . . ?
N4 C13 C14 131.1(3) . . ?
N4 C13 C18 106.8(3) . . ?
C14 C13 C18 122.1(4) . . ?
C15 C14 C13 116.1(3) . . ?
C15 C14 H14 122.0 . . ?
C13 C14 H14 122.0 . . ?
C14 C15 C16 123.0(3) . . ?
C14 C15 H15 118.5 . . ?
C16 C15 H15 118.5 . . ?
C17 C16 C15 120.3(4) . . ?
C17 C16 H16 119.8 . . ?
C15 C16 H16 119.8 . . ?
C18 C17 C16 117.0(3) . . ?
C18 C17 H17 121.5 . . ?
C16 C17 H17 121.5 . . ?
C17 C18 N3 130.8(3) . . ?
C17 C18 C13 121.5(3) . . ?
N3 C18 C13 107.7(3) . . ?
N7 C19 C20 108.8(3) . . ?
N7 C19 H19A 109.9 . . ?
C20 C19 H19A 109.9 . . ?
N7 C19 H19B 109.9 . . ?
C20 C19 H19B 109.9 . . ?
H19A C19 H19B 108.3 . . ?
N5 C20 N6 112.8(3) . . ?
N5 C20 C19 123.0(3) . . ?
N6 C20 C19 124.1(3) . . ?
N6 C21 H21A 109.5 . . ?
N6 C21 H21B 109.5 . . ?
H21A C21 H21B 109.5 . . ?
N6 C21 H21C 109.5 . . ?
H21A C21 H21C 109.5 . . ?
H21B C21 H21C 109.5 . . ?
N6 C22 C23 131.5(4) . . ?
N6 C22 C27 106.4(3) . . ?
C23 C22 C27 122.1(4) . . ?
C24 C23 C22 116.3(4) . . ?
C24 C23 H23 121.9 . . ?
C22 C23 H23 121.9 . . ?
C23 C24 C25 121.8(4) . . ?
C23 C24 H24 119.1 . . ?
C25 C24 H24 119.1 . . ?
C24 C25 C26 122.4(4) . . ?
C24 C25 H25 118.8 . . ?
C26 C25 H25 118.8 . . ?
C27 C26 C25 116.2(4) . . ?
C27 C26 H26 121.9 . . ?
C25 C26 H26 121.9 . . ?
C26 C27 C22 121.2(3) . . ?
C26 C27 N5 131.0(3) . . ?
C22 C27 N5 107.9(3) . . ?
O2 C28 O1 124.0(4) . . ?
O2 C28 C29 107.6(4) . . ?
O1 C28 C29 128.3(4) . . ?
O2 C28 C29' 139.6(6) . . ?
O1 C28 C29' 96.3(5) . . ?
C29 C28 C29' 32.0(5) . . ?
C30 C29 C28 117.8(4) . . ?
C30 C29 H29 121.1 . . ?
C28 C29 H29 121.1 . . ?
C29 C30 C31 124.0(4) . . ?
C29 C30 H30 118.0 . . ?
C31 C30 H30 118.0 . . ?
C30' C29' C28 127.8(7) . . ?
C30' C29' H29' 116.1 . . ?
C28 C29' H29' 116.1 . . ?
C29' C30' C31 116.7(5) . . ?
C29' C30' H30' 121.6 . . ?
C31 C30' H30' 121.6 . . ?
C36 C31 C32 114.4(4) . . ?
C36 C31 C30' 152.3(6) . . ?
C32 C31 C30' 93.3(6) . . ?
C36 C31 C30 115.6(4) . . ?
C32 C31 C30 130.0(5) . . ?
C30' C31 C30 36.8(4) . . ?
C31 C32 C33 123.3(5) . . ?
C31 C32 H32 118.4 . . ?
C33 C32 H32 118.4 . . ?
C32 C33 C34 119.1(5) . . ?
C32 C33 H33 120.5 . . ?
C34 C33 H33 120.5 . . ?
C35 C34 C33 117.3(4) . . ?
C35 C34 H34 121.3 . . ?
C33 C34 H34 121.3 . . ?
C34 C35 C36 120.6(5) . . ?
C34 C35 H35 119.7 . . ?
C36 C35 H35 119.7 . . ?
C31 C36 C35 125.3(5) . . ?
C31 C36 H36 117.3 . . ?
C35 C36 H36 117.3 . . ?
O7 C37 H37A 109.5 . . ?
O7 C37 H37B 109.5 . . ?
H37A C37 H37B 109.5 . . ?
O7 C37 H37C 109.5 . . ?
H37A C37 H37C 109.5 . . ?
H37B C37 H37C 109.5 . . ?
N8 C38 H38A 109.5 . . ?
N8 C38 H38B 109.5 . . ?
N8 C38 H38C 109.5 . . ?
N8 C39 H39A 109.5 . . ?
N8 C39 H39B 109.5 . . ?
N8 C39 H39C 109.5 . . ?
O8 C40 N8 120.9(7) . . ?
O8 C40 H40 119.6 . . ?
N8 C40 H40 119.6 . . ?
N8 C38' H38D 109.5 . . ?
N8 C38' H38E 109.5 . . ?
H38D C38' H38E 109.5 . . ?
N8 C38' H38F 109.5 . . ?
H38D C38' H38F 109.5 . . ?
H38E C38' H38F 109.5 . . ?
N8 C39' H39D 109.5 . . ?
N8 C39' H39E 109.5 . . ?
H39D C39' H39E 109.5 . . ?
N8 C39' H39F 109.5 . . ?
H39D C39' H39F 109.5 . . ?
H39E C39' H39F 109.5 . . ?
O8 C40' N8 121.1(7) . . ?
O8 C40' H40' 119.5 . . ?
N8 C40' H40' 119.5 . . ?
N9 C41 H41A 109.5 . . ?
N9 C41 H41B 109.5 . . ?
H41A C41 H41B 109.5 . . ?
N9 C41 H41C 109.5 . . ?
H41A C41 H41C 109.5 . . ?
H41B C41 H41C 109.5 . . ?
N9 C42 H42A 109.5 . . ?
N9 C42 H42B 109.5 . . ?
H42A C42 H42B 109.5 . . ?
N9 C42 H42C 109.5 . . ?
H42A C42 H42C 109.5 . . ?
H42B C42 H42C 109.5 . . ?
O9 C43 N9 121.6(8) . . ?
O9 C43 H43 119.2 . . ?
N9 C43 H43 119.2 . . ?
N9 C41' H41D 109.5 . . ?
N9 C41' H41E 109.5 . . ?
H41D C41' H41E 109.5 . . ?
N9 C41' H41F 109.5 . . ?
H41D C41' H41F 109.5 . . ?
H41E C41' H41F 109.5 . . ?
N9 C42' H42D 109.5 . . ?
N9 C42' H42E 109.5 . . ?
H42D C42' H42E 109.5 . . ?
N9 C42' H42F 109.5 . . ?
H42D C42' H42F 109.5 . . ?
H42E C42' H42F 109.5 . . ?
O9 C43' N9 121.8(9) . . ?
O9 C43' H43' 119.1 . . ?
N9 C43' H43' 119.1 . . ?

loop_
_geom_bond_atom_site_label_1
_geom_bond_atom_site_label_2
_geom_bond_distance
_geom_bond_site_symmetry_2
_geom_bond_publ_flag
Zn O1 1.971(2) . ?
Zn N3 2.027(2) . ?
Zn N5 2.053(2) . ?
Zn N1 2.066(2) . ?
Zn N7 2.439(3) . ?
Cl O4 1.391(4) . ?
Cl O3 1.405(4) . ?
Cl O5 1.409(3) . ?
Cl O6 1.430(3) . ?
O1 C28 1.254(5) . ?
O2 C28 1.237(5) . ?
O7 C37 1.364(8) . ?
O7 C37 1.364(8) 2 ?
O8 C40 1.220(3) . ?
O8 C40' 1.222(3) . ?
O9 C43' 1.224(3) . ?
O9 C43 1.226(3) . ?
N1 C2 1.316(4) . ?
N1 C9 1.403(4) . ?
N2 C2 1.354(3) . ?
N2 C4 1.385(4) . ?
N2 C3 1.457(4) . ?
N3 C11 1.330(4) . ?
N3 C18 1.396(4) . ?
N4 C11 1.343(4) . ?
N4 C13 1.378(5) . ?
N4 C12 1.457(4) . ?
N5 C20 1.319(4) . ?
N5 C27 1.400(4) . ?
N6 C20 1.346(4) . ?
N6 C22 1.386(4) . ?
N6 C21 1.460(4) . ?
N7 C19 1.461(4) . ?
N7 C10 1.463(4) . ?
N7 C1 1.465(3) . ?
N8 C40' 1.336(3) . ?
N8 C40 1.341(3) . ?
N8 C39' 1.447(3) . ?
N8 C38' 1.449(3) . ?
N8 C39 1.450(3) . ?
N8 C38 1.454(3) . ?
N9 C43' 1.342(3) . ?
N9 C43 1.343(3) . ?
N9 C41 1.444(3) . ?
N9 C42' 1.445(3) . ?
N9 C42 1.449(3) . ?
N9 C41' 1.451(3) . ?
C1 C2 1.490(4) . ?
C1 H1A 0.9900 . ?
C1 H1B 0.9900 . ?
C3 H3A 0.9800 . ?
C3 H3B 0.9800 . ?
C3 H3C 0.9800 . ?
C4 C9 1.391(4) . ?
C4 C5 1.398(4) . ?
C5 C6 1.369(5) . ?
C5 H5 0.9500 . ?
C6 C7 1.390(5) . ?
C6 H6 0.9500 . ?
C7 C8 1.388(4) . ?
C7 H7 0.9500 . ?
C8 C9 1.386(4) . ?
C8 H8 0.9500 . ?
C10 C11 1.476(5) . ?
C10 H10A 0.9900 . ?
C10 H10B 0.9900 . ?
C12 H12A 0.9800 . ?
C12 H12B 0.9800 . ?
C12 H12C 0.9800 . ?
C13 C14 1.388(5) . ?
C13 C18 1.403(4) . ?
C14 C15 1.369(6) . ?
C14 H14 0.9500 . ?
C15 C16 1.417(6) . ?
C15 H15 0.9500 . ?
C16 C17 1.389(5) . ?
C16 H16 0.9500 . ?
C17 C18 1.388(5) . ?
C17 H17 0.9500 . ?
C19 C20 1.492(4) . ?
C19 H19A 0.9900 . ?
C19 H19B 0.9900 . ?
C21 H21A 0.9800 . ?
C21 H21B 0.9800 . ?
C21 H21C 0.9800 . ?
C22 C23 1.394(5) . ?
C22 C27 1.399(5) . ?
C23 C24 1.371(6) . ?
C23 H23 0.9500 . ?
C24 C25 1.386(7) . ?
C24 H24 0.9500 . ?
C25 C26 1.391(5) . ?
C25 H25 0.9500 . ?
C26 C27 1.379(5) . ?
C26 H26 0.9500 . ?
C28 C29 1.474(3) . ?
C28 C29' 1.488(3) . ?
C29 C30 1.321(3) . ?
C29 H29 0.9500 . ?
C30 C31 1.490(3) . ?
C30 H30 0.9500 . ?
C29' C30' 1.320(3) . ?
C29' H29' 0.9500 . ?
C30' C31 1.464(3) . ?
C30' H30' 0.9500 . ?
C31 C36 1.349(7) . ?
C31 C32 1.378(8) . ?
C32 C33 1.396(8) . ?
C32 H32 0.9500 . ?
C33 C34 1.422(8) . ?
C33 H33 0.9500 . ?
C34 C35 1.346(6) . ?
C34 H34 0.9500 . ?
C35 C36 1.378(6) . ?
C35 H35 0.9500 . ?
C36 H36 0.9500 . ?
C37 H37A 0.9800 . ?
C37 H37B 0.9800 . ?
C37 H37C 0.9800 . ?
C38 H38A 0.9800 . ?
C38 H38B 0.9800 . ?
C38 H38C 0.9800 . ?
C39 H39A 0.9800 . ?
C39 H39B 0.9800 . ?
C39 H39C 0.9800 . ?
C40 H40 0.9500 . ?
C38' H38D 0.9800 . ?
C38' H38E 0.9800 . ?
C38' H38F 0.9800 . ?
C39' H39D 0.9800 . ?
C39' H39E 0.9800 . ?
C39' H39F 0.9800 . ?
C40' H40' 0.9500 . ?
C41 H41A 0.9800 . ?
C41 H41B 0.9800 . ?
C41 H41C 0.9800 . ?
C42 H42A 0.9800 . ?
C42 H42B 0.9800 . ?
C42 H42C 0.9800 . ?
C43 H43 0.9500 . ?
C41' H41D 0.9800 . ?
C41' H41E 0.9800 . ?
C41' H41F 0.9800 . ?
C42' H42D 0.9800 . ?
C42' H42E 0.9800 . ?
C42' H42F 0.9800 . ?
C43' H43' 0.9500 . ?

loop_
_geom_torsion_atom_site_label_1
_geom_torsion_atom_site_label_2
_geom_torsion_atom_site_label_3
_geom_torsion_atom_site_label_4
_geom_torsion
_geom_torsion_site_symmetry_1
_geom_torsion_site_symmetry_2
_geom_torsion_site_symmetry_3
_geom_torsion_site_symmetry_4
_geom_torsion_publ_flag
N3 Zn O1 C28 -50.3(3) . . . . ?
N5 Zn O1 C28 72.5(3) . . . . ?
N1 Zn O1 C28 -168.7(3) . . . . ?
N7 Zn O1 C28 167.3(3) . . . . ?
O1 Zn N1 C2 166.5(2) . . . . ?
N3 Zn N1 C2 46.1(2) . . . . ?
N5 Zn N1 C2 -82.0(2) . . . . ?
N7 Zn N1 C2 -19.0(2) . . . . ?
O1 Zn N1 C9 1.6(3) . . . . ?
N3 Zn N1 C9 -118.8(2) . . . . ?
N5 Zn N1 C9 113.1(3) . . . . ?
N7 Zn N1 C9 176.2(3) . . . . ?
O1 Zn N3 C11 169.78(18) . . . . ?
N5 Zn N3 C11 48.5(2) . . . . ?
N1 Zn N3 C11 -82.6(2) . . . . ?
N7 Zn N3 C11 -18.34(19) . . . . ?
O1 Zn N3 C18 1.1(3) . . . . ?
N5 Zn N3 C18 -120.1(3) . . . . ?
N1 Zn N3 C18 108.7(3) . . . . ?
N7 Zn N3 C18 173.0(3) . . . . ?
O1 Zn N5 C20 145.9(2) . . . . ?
N3 Zn N5 C20 -87.9(2) . . . . ?
N1 Zn N5 C20 41.9(2) . . . . ?
N7 Zn N5 C20 -20.7(2) . . . . ?
O1 Zn N5 C27 -20.0(3) . . . . ?
N3 Zn N5 C27 106.2(3) . . . . ?
N1 Zn N5 C27 -124.1(3) . . . . ?
N7 Zn N5 C27 173.3(3) . . . . ?
O1 Zn N7 C19 -68.8(5) . . . . ?
N3 Zn N7 C19 145.99(18) . . . . ?
N5 Zn N7 C19 29.86(17) . . . . ?
N1 Zn N7 C19 -93.71(18) . . . . ?
O1 Zn N7 C10 171.6(4) . . . . ?
N3 Zn N7 C10 26.32(18) . . . . ?
N5 Zn N7 C10 -89.81(18) . . . . ?
N1 Zn N7 C10 146.6(2) . . . . ?
O1 Zn N7 C1 51.5(5) . . . . ?
N3 Zn N7 C1 -93.7(2) . . . . ?
N5 Zn N7 C1 150.1(2) . . . . ?
N1 Zn N7 C1 26.57(18) . . . . ?
C19 N7 C1 C2 85.4(3) . . . . ?
C10 N7 C1 C2 -144.0(3) . . . . ?
Zn N7 C1 C2 -28.8(3) . . . . ?
C9 N1 C2 N2 0.4(3) . . . . ?
Zn N1 C2 N2 -168.47(18) . . . . ?
C9 N1 C2 C1 177.4(3) . . . . ?
Zn N1 C2 C1 8.5(4) . . . . ?
C4 N2 C2 N1 -0.2(3) . . . . ?
C3 N2 C2 N1 178.6(3) . . . . ?
C4 N2 C2 C1 -177.2(3) . . . . ?
C3 N2 C2 C1 1.6(5) . . . . ?
N7 C1 C2 N1 17.3(4) . . . . ?
N7 C1 C2 N2 -166.0(3) . . . . ?
C2 N2 C4 C9 -0.1(3) . . . . ?
C3 N2 C4 C9 -178.9(3) . . . . ?
C2 N2 C4 C5 179.7(3) . . . . ?
C3 N2 C4 C5 0.9(5) . . . . ?
N2 C4 C5 C6 179.6(3) . . . . ?
C9 C4 C5 C6 -0.7(4) . . . . ?
C4 C5 C6 C7 1.1(5) . . . . ?
C5 C6 C7 C8 -1.0(5) . . . . ?
C6 C7 C8 C9 0.4(4) . . . . ?
C7 C8 C9 C4 0.1(4) . . . . ?
C7 C8 C9 N1 179.5(3) . . . . ?
N2 C4 C9 C8 179.9(3) . . . . ?
C5 C4 C9 C8 0.1(4) . . . . ?
N2 C4 C9 N1 0.4(3) . . . . ?
C5 C4 C9 N1 -179.5(3) . . . . ?
C2 N1 C9 C8 -179.9(3) . . . . ?
Zn N1 C9 C8 -13.7(5) . . . . ?
C2 N1 C9 C4 -0.5(3) . . . . ?
Zn N1 C9 C4 165.8(2) . . . . ?
C19 N7 C10 C11 -142.1(3) . . . . ?
C1 N7 C10 C11 87.4(3) . . . . ?
Zn N7 C10 C11 -28.7(3) . . . . ?
C18 N3 C11 N4 0.5(3) . . . . ?
Zn N3 C11 N4 -171.27(18) . . . . ?
C18 N3 C11 C10 179.3(3) . . . . ?
Zn N3 C11 C10 7.5(3) . . . . ?
C13 N4 C11 N3 -0.5(3) . . . . ?
C12 N4 C11 N3 -176.9(3) . . . . ?
C13 N4 C11 C10 -179.3(3) . . . . ?
C12 N4 C11 C10 4.3(4) . . . . ?
N7 C10 C11 N3 18.4(4) . . . . ?
N7 C10 C11 N4 -163.0(3) . . . . ?
C11 N4 C13 C14 179.3(3) . . . . ?
C12 N4 C13 C14 -4.3(5) . . . . ?
C11 N4 C13 C18 0.2(3) . . . . ?
C12 N4 C13 C18 176.6(3) . . . . ?
N4 C13 C14 C15 179.3(3) . . . . ?
C18 C13 C14 C15 -1.8(4) . . . . ?
C13 C14 C15 C16 0.6(5) . . . . ?
C14 C15 C16 C17 0.6(5) . . . . ?
C15 C16 C17 C18 -0.8(4) . . . . ?
C16 C17 C18 N3 -179.4(3) . . . . ?
C16 C17 C18 C13 -0.3(4) . . . . ?
C11 N3 C18 C17 178.8(3) . . . . ?
Zn N3 C18 C17 -11.6(5) . . . . ?
C11 N3 C18 C13 -0.3(3) . . . . ?
Zn N3 C18 C13 169.2(2) . . . . ?
N4 C13 C18 C17 -179.2(3) . . . . ?
C14 C13 C18 C17 1.7(4) . . . . ?
N4 C13 C18 N3 0.1(3) . . . . ?
C14 C13 C18 N3 -179.1(3) . . . . ?
C10 N7 C19 C20 80.9(3) . . . . ?
C1 N7 C19 C20 -148.8(3) . . . . ?
Zn N7 C19 C20 -33.1(3) . . . . ?
C27 N5 C20 N6 -0.6(3) . . . . ?
Zn N5 C20 N6 -170.4(2) . . . . ?
C27 N5 C20 C19 177.9(3) . . . . ?
Zn N5 C20 C19 8.1(4) . . . . ?
C22 N6 C20 N5 1.4(4) . . . . ?
C21 N6 C20 N5 177.8(3) . . . . ?
C22 N6 C20 C19 -177.1(3) . . . . ?
C21 N6 C20 C19 -0.7(5) . . . . ?
N7 C19 C20 N5 21.4(4) . . . . ?
N7 C19 C20 N6 -160.3(3) . . . . ?
C20 N6 C22 C23 178.0(4) . . . . ?
C21 N6 C22 C23 1.5(6) . . . . ?
C20 N6 C22 C27 -1.6(4) . . . . ?
C21 N6 C22 C27 -178.1(3) . . . . ?
N6 C22 C23 C24 179.5(4) . . . . ?
C27 C22 C23 C24 -1.0(6) . . . . ?
C22 C23 C24 C25 -0.8(8) . . . . ?
C23 C24 C25 C26 1.8(9) . . . . ?
C24 C25 C26 C27 -1.0(7) . . . . ?
C25 C26 C27 C22 -0.8(5) . . . . ?
C25 C26 C27 N5 179.4(4) . . . . ?
N6 C22 C27 C26 -178.5(3) . . . . ?
C23 C22 C27 C26 1.8(5) . . . . ?
N6 C22 C27 N5 1.3(3) . . . . ?
C23 C22 C27 N5 -178.4(3) . . . . ?
C20 N5 C27 C26 179.3(3) . . . . ?
Zn N5 C27 C26 -13.6(5) . . . . ?
C20 N5 C27 C22 -0.4(3) . . . . ?
Zn N5 C27 C22 166.6(2) . . . . ?
Zn O1 C28 O2 1.5(6) . . . . ?
Zn O1 C28 C29 -175.3(3) . . . . ?
Zn O1 C28 C29' -175.3(6) . . . . ?
O2 C28 C29 C30 -176.4(5) . . . . ?
O1 C28 C29 C30 0.8(8) . . . . ?
C29' C28 C29 C30 0.8(13) . . . . ?
C28 C29 C30 C31 -178.3(5) . . . . ?
O2 C28 C29' C30' 9(2) . . . . ?
O1 C28 C29' C30' -174.8(14) . . . . ?
C29 C28 C29' C30' 5.2(8) . . . . ?
C28 C29' C30' C31 -177.8(10) . . . . ?
C29' C30' C31 C36 -6.3(19) . . . . ?
C29' C30' C31 C32 175.8(11) . . . . ?
C29' C30' C31 C30 0.2(10) . . . . ?
C29 C30 C31 C36 -178.4(6) . . . . ?
C29 C30 C31 C32 -0.8(9) . . . . ?
C29 C30 C31 C30' 5.0(8) . . . . ?
C36 C31 C32 C33 -0.4(7) . . . . ?
C30' C31 C32 C33 178.5(6) . . . . ?
C30 C31 C32 C33 -178.1(5) . . . . ?
C31 C32 C33 C34 1.6(7) . . . . ?
C32 C33 C34 C35 -1.5(6) . . . . ?
C33 C34 C35 C36 0.3(6) . . . . ?
C32 C31 C36 C35 -0.8(7) . . . . ?
C30' C31 C36 C35 -178.5(11) . . . . ?
C30 C31 C36 C35 177.1(4) . . . . ?
C34 C35 C36 C31 0.9(7) . . . . ?
C40' O8 C40 N8 4.7(12) . . . . ?
C40' N8 C40 O8 -4.6(12) . . . . ?
C39' N8 C40 O8 -148(4) . . . . ?
C38' N8 C40 O8 169.5(15) . . . . ?
C39 N8 C40 O8 -1.7(14) . . . . ?
C38 N8 C40 O8 158.2(15) . . . . ?
C40 O8 C40' N8 -4.7(12) . . . . ?
C40 N8 C40' O8 4.6(12) . . . . ?
C39' N8 C40' O8 171.2(16) . . . . ?
C38' N8 C40' O8 -18(7) . . . . ?
C39 N8 C40' O8 -173(2) . . . . ?
C38 N8 C40' O8 -11(2) . . . . ?
C43' O9 C43 N9 3.5(11) . . . . ?
C43' N9 C43 O9 -3.4(10) . . . . ?
C41 N9 C43 O9 -4.4(11) . . . . ?
C42' N9 C43 O9 163.9(13) . . . . ?
C42 N9 C43 O9 -173.2(8) . . . . ?
C41' N9 C43 O9 11(6) . . . . ?
C43 O9 C43' N9 -3.5(11) . . . . ?
C43 N9 C43' O9 3.4(10) . . . . ?
C41 N9 C43' O9 -178(2) . . . . ?
C42' N9 C43' O9 -11(2) . . . . ?
C42 N9 C43' O9 43(4) . . . . ?
C41' N9 C43' O9 -173.7(13) . . . . ?
